data_1557573
loop_
_publ_author_name
'Lough, Alan J.'
'Koh, Samuel'
'Tam, William'

_publ_section_title
;
 12,15-Dimethyl-8-oxatetracyclo[8.8.0.0^2,7^.0^11,16^]octadeca-1(18),2,4,6,11(16),12,14-heptaen-10-ol
;
_journal_coeditor_code HB4341
_journal_issue 3
_journal_name_full IUCrData
_journal_page_first x200315
_journal_paper_doi 10.1107/S2414314620003156
_journal_volume 5
_journal_year 2020
_chemical_formula_iupac 'C19 H18 O2'
_chemical_formula_moiety 'C19 H18 O2'
_chemical_formula_sum 'C19 H18 O2'
_chemical_formula_weight 278.33
_chemical_name_systematic
12,15-Dimethyl-8-oxatetracyclo[8.8.0.0^2,7^.0^11,16^]octadeca-1(18),2,4,6,11(16),12,14-heptaen-10-ol
_space_group_crystal_system monoclinic
_space_group_IT_number 14
_space_group_name_Hall '-P 2ybc'
_space_group_name_H-M_alt 'P 1 21/c 1'
_atom_sites_solution_hydrogens mixed
_atom_sites_solution_primary dual
_audit_creation_method SHELXL-2018/3
_cell_angle_alpha 90
_cell_angle_beta 112.565(2)
_cell_angle_gamma 90
_cell_formula_units_Z 4
_cell_length_a 12.2712(7)
_cell_length_b 11.2934(6)
_cell_length_c 10.8984(7)
_cell_measurement_reflns_used 6674
_cell_measurement_temperature 150(2)
_cell_measurement_theta_max 27.49
_cell_measurement_theta_min 2.55
_cell_volume 1394.71(14)
_computing_cell_refinement
;
APEX3 (Bruker, 2018)
;
_computing_data_collection
;
APEX3 (Bruker, 2018)
;
_computing_data_reduction
;
SAINT (Bruker, 2018)
;
_computing_molecular_graphics
;
PLATON (Spek, 2020)
;
_computing_publication_material
;
publCIF (Westrip, 2010)
;
_computing_structure_refinement
;
SHELXL2018 (Sheldrick, 2015b)
;
_computing_structure_solution
;
SHELXT2014 (Sheldrick, 2015a)
;
_diffrn_ambient_temperature 150(2)
_diffrn_measured_fraction_theta_full 1.000
_diffrn_measured_fraction_theta_max 1.000
_diffrn_measurement_device_type 'Bruker Kappa APEX DUO CCD'
_diffrn_measurement_method '\f and \w scans'
_diffrn_radiation_type MoK\a
_diffrn_radiation_wavelength 0.71073
_diffrn_reflns_av_R_equivalents 0.0400
_diffrn_reflns_av_unetI/netI 0.0278
_diffrn_reflns_limit_h_max 15
_diffrn_reflns_limit_h_min -15
_diffrn_reflns_limit_k_max 12
_diffrn_reflns_limit_k_min -14
_diffrn_reflns_limit_l_max 14
_diffrn_reflns_limit_l_min -14
_diffrn_reflns_number 22859
_diffrn_reflns_theta_full 25.242
_diffrn_reflns_theta_max 27.521
_diffrn_reflns_theta_min 1.797
_diffrn_source 'sealed tube with Bruker Triumph monochromator'
_exptl_absorpt_coefficient_mu 0.085
_exptl_absorpt_correction_T_max 0.7456
_exptl_absorpt_correction_T_min 0.7029
_exptl_absorpt_correction_type multi-scan
_exptl_absorpt_process_details
;
(SADABS; Krause <i>et al.</i>,  2015)
;
_exptl_crystal_colour colourless
_exptl_crystal_density_diffrn 1.326
_exptl_crystal_description Shard
_exptl_crystal_F_000 592
_exptl_crystal_size_max 0.250
_exptl_crystal_size_mid 0.190
_exptl_crystal_size_min 0.110
_refine_diff_density_max 0.311
_refine_diff_density_min -0.215
_refine_ls_extinction_method none
_refine_ls_goodness_of_fit_ref 1.035
_refine_ls_hydrogen_treatment mixed
_refine_ls_matrix_type full
_refine_ls_number_parameters 196
_refine_ls_number_reflns 3212
_refine_ls_number_restraints 0
_refine_ls_restrained_S_all 1.035
_refine_ls_R_factor_all 0.0643
_refine_ls_R_factor_gt 0.0396
_refine_ls_shift/su_max 0.000
_refine_ls_shift/su_mean 0.000
_refine_ls_structure_factor_coef Fsqd
_refine_ls_weighting_details 'w=1/[\s^2^(Fo^2^)+(0.0478P)^2^+0.6316P] where P=(Fo^2^+2Fc^2^)/3'
_refine_ls_weighting_scheme calc
_refine_ls_wR_factor_gt 0.0944
_refine_ls_wR_factor_ref 0.1099
_reflns_number_gt 2404
_reflns_number_total 3212
_reflns_threshold_expression 'I > 2\s(I)'
_cod_data_source_file hb4341sup1.cif
_cod_data_source_block I
_cod_original_sg_symbol_H-M 'P 21/c'
_cod_database_code 1557573
_shelx_space_group_comment
;
The symmetry employed for this shelxl refinement is uniquely defined
by the following loop, which should always be used as a source of
symmetry information in preference to the above space-group names.
They are only intended as comments.
;
_shelx_estimated_absorpt_t_min 0.979
_shelx_estimated_absorpt_t_max 0.991

loop_
_space_group_symop_operation_xyz
'x, y, z'
'-x, y+1/2, -z+1/2'
'-x, -y, -z'
'x, -y-1/2, z-1/2'

loop_
_atom_site_type_symbol
_atom_site_label
_atom_site_fract_x
_atom_site_fract_y
_atom_site_fract_z
_atom_site_U_iso_or_equiv
_atom_site_adp_type
_atom_site_calc_flag
_atom_site_occupancy
_atom_site_disorder_assembly
_atom_site_disorder_group
O O1 0.38362(9) 0.71483(9) 0.94095(10) 0.0227(2) Uani d 1 . .
O O2 0.35317(9) 0.79851(9) 0.68983(10) 0.0195(2) Uani d 1 . .
H H2O 0.3639(17) 0.8028(17) 0.616(2) 0.041(6) Uiso d 1 . .
C C1 0.28530(12) 0.67697(13) 0.82436(13) 0.0194(3) Uani d 1 . .
H H1A 0.216856 0.729079 0.811291 0.023 Uiso calc 1 . .
H H1B 0.263028 0.595336 0.838378 0.023 Uiso calc 1 . .
C C2 0.31342(12) 0.67990(12) 0.69883(13) 0.0165(3) Uani d 1 . .
C C3 0.20305(12) 0.64875(12) 0.57662(13) 0.0168(3) Uani d 1 . .
C C4 0.10115(12) 0.72098(12) 0.54010(14) 0.0183(3) Uani d 1 . .
C C5 -0.00046(13) 0.68454(13) 0.43491(14) 0.0207(3) Uani d 1 . .
H H5A -0.070186 0.730804 0.411431 0.025 Uiso calc 1 . .
C C6 -0.00220(13) 0.58267(13) 0.36392(14) 0.0217(3) Uani d 1 . .
H H6A -0.073619 0.558560 0.294864 0.026 Uiso calc 1 . .
C C7 0.09851(13) 0.51547(13) 0.39205(14) 0.0204(3) Uani d 1 . .
C C8 0.20197(12) 0.54850(12) 0.49950(14) 0.0185(3) Uani d 1 . .
C C9 0.31027(13) 0.47357(14) 0.52591(15) 0.0266(3) Uani d 1 . .
H H9A 0.289357 0.389843 0.532701 0.032 Uiso calc 1 . .
H H9B 0.333308 0.479937 0.448491 0.032 Uiso calc 1 . .
C C10 0.41426(13) 0.50446(14) 0.64767(15) 0.0230(3) Uani d 1 . .
H H10A 0.482918 0.456604 0.670766 0.028 Uiso calc 1 . .
C C11 0.41632(12) 0.59543(12) 0.72595(13) 0.0182(3) Uani d 1 . .
C C12 0.51602(12) 0.61900(12) 0.85341(14) 0.0188(3) Uani d 1 . .
C C13 0.63234(13) 0.58519(13) 0.87853(15) 0.0235(3) Uani d 1 . .
H H13A 0.649773 0.547125 0.810468 0.028 Uiso calc 1 . .
C C14 0.72254(13) 0.60601(14) 1.00035(16) 0.0266(3) Uani d 1 . .
H H14A 0.800938 0.582302 1.015531 0.032 Uiso calc 1 . .
C C15 0.69775(13) 0.66181(14) 1.10041(16) 0.0258(3) Uani d 1 . .
H H15A 0.759337 0.675389 1.184465 0.031 Uiso calc 1 . .
C C16 0.58418(13) 0.69762(13) 1.07837(15) 0.0231(3) Uani d 1 . .
H H16A 0.567555 0.736584 1.146479 0.028 Uiso calc 1 . .
C C17 0.49430(12) 0.67609(13) 0.95542(14) 0.0192(3) Uani d 1 . .
C C18 0.09345(14) 0.83818(14) 0.60380(16) 0.0255(3) Uani d 1 . .
H H18A 0.172468 0.872790 0.644921 0.038 Uiso calc 1 . .
H H18B 0.060772 0.825342 0.671871 0.038 Uiso calc 1 . .
H H18C 0.042111 0.892264 0.535837 0.038 Uiso calc 1 . .
C C19 0.09555(14) 0.40895(14) 0.30771(15) 0.0271(3) Uani d 1 . .
H H19A 0.154520 0.418330 0.268138 0.041 Uiso calc 1 . .
H H19B 0.016948 0.401618 0.237010 0.041 Uiso calc 1 . .
H H19C 0.113242 0.337581 0.363080 0.041 Uiso calc 1 . .

loop_
_atom_site_aniso_label
_atom_site_aniso_U_11
_atom_site_aniso_U_22
_atom_site_aniso_U_33
_atom_site_aniso_U_12
_atom_site_aniso_U_13
_atom_site_aniso_U_23
O1 0.0194(5) 0.0335(6) 0.0143(5) 0.0017(4) 0.0056(4) -0.0035(4)
O2 0.0245(5) 0.0175(5) 0.0182(5) -0.0023(4) 0.0100(4) -0.0002(4)
C1 0.0176(7) 0.0263(8) 0.0140(7) -0.0015(6) 0.0059(5) -0.0003(5)
C2 0.0197(7) 0.0162(7) 0.0141(6) -0.0010(5) 0.0071(5) -0.0006(5)
C3 0.0191(7) 0.0186(7) 0.0136(6) -0.0012(5) 0.0073(5) 0.0013(5)
C4 0.0223(7) 0.0181(7) 0.0162(7) 0.0000(6) 0.0091(6) 0.0019(5)
C5 0.0203(7) 0.0231(8) 0.0182(7) 0.0023(6) 0.0068(6) 0.0035(6)
C6 0.0220(7) 0.0255(8) 0.0146(7) -0.0036(6) 0.0036(6) 0.0013(6)
C7 0.0264(7) 0.0195(7) 0.0155(7) -0.0032(6) 0.0083(6) 0.0001(5)
C8 0.0223(7) 0.0183(7) 0.0160(7) -0.0010(5) 0.0085(6) 0.0000(5)
C9 0.0279(8) 0.0252(8) 0.0239(8) 0.0039(6) 0.0068(6) -0.0078(6)
C10 0.0225(7) 0.0247(8) 0.0214(7) 0.0041(6) 0.0079(6) -0.0007(6)
C11 0.0192(7) 0.0202(7) 0.0159(7) 0.0005(5) 0.0076(5) 0.0024(5)
C12 0.0206(7) 0.0179(7) 0.0176(7) -0.0003(6) 0.0071(6) 0.0021(5)
C13 0.0231(7) 0.0234(8) 0.0243(8) 0.0018(6) 0.0094(6) 0.0022(6)
C14 0.0194(7) 0.0278(8) 0.0298(8) 0.0025(6) 0.0065(6) 0.0041(7)
C15 0.0229(8) 0.0256(8) 0.0221(8) -0.0028(6) 0.0010(6) 0.0033(6)
C16 0.0263(8) 0.0242(8) 0.0177(7) -0.0018(6) 0.0073(6) 0.0003(6)
C17 0.0189(7) 0.0203(7) 0.0180(7) -0.0001(5) 0.0064(6) 0.0032(6)
C18 0.0250(8) 0.0242(8) 0.0245(8) 0.0053(6) 0.0063(6) -0.0030(6)
C19 0.0320(9) 0.0247(8) 0.0215(8) -0.0029(6) 0.0070(6) -0.0061(6)

loop_
_atom_type_symbol
_atom_type_description
_atom_type_scat_dispersion_real
_atom_type_scat_dispersion_imag
_atom_type_scat_source
C C 0.0033 0.0016 'International Tables Vol C Tables 4.2.6.8 and 6.1.1.4'
H H 0.0000 0.0000 'International Tables Vol C Tables 4.2.6.8 and 6.1.1.4'
O O 0.0106 0.0060 'International Tables Vol C Tables 4.2.6.8 and 6.1.1.4'

loop_
_geom_angle_atom_site_label_1
_geom_angle_atom_site_label_2
_geom_angle_atom_site_label_3
_geom_angle_site_symmetry_1
_geom_angle_site_symmetry_3
_geom_angle
_geom_angle_publ_flag
C17 O1 C1 . . 117.52(11) ?
C2 O2 H2O . . 107.0(13) ?
O1 C1 C2 . . 112.41(11) ?
O1 C1 H1A . . 109.1 ?
C2 C1 H1A . . 109.1 ?
O1 C1 H1B . . 109.1 ?
C2 C1 H1B . . 109.1 ?
H1A C1 H1B . . 107.9 ?
O2 C2 C11 . . 108.61(11) ?
O2 C2 C3 . . 111.32(11) ?
C11 C2 C3 . . 114.62(11) ?
O2 C2 C1 . . 106.17(11) ?
C11 C2 C1 . . 105.53(11) ?
C3 C2 C1 . . 110.11(11) ?
C8 C3 C4 . . 119.39(13) ?
C8 C3 C2 . . 120.44(12) ?
C4 C3 C2 . . 120.18(12) ?
C5 C4 C3 . . 118.42(13) ?
C5 C4 C18 . . 116.22(13) ?
C3 C4 C18 . . 125.34(13) ?
C6 C5 C4 . . 121.55(13) ?
C6 C5 H5A . . 119.2 ?
C4 C5 H5A . . 119.2 ?
C7 C6 C5 . . 120.87(13) ?
C7 C6 H6A . . 119.6 ?
C5 C6 H6A . . 119.6 ?
C6 C7 C8 . . 118.93(13) ?
C6 C7 C19 . . 119.58(13) ?
C8 C7 C19 . . 121.49(13) ?
C3 C8 C7 . . 120.59(13) ?
C3 C8 C9 . . 122.15(13) ?
C7 C8 C9 . . 117.25(13) ?
C10 C9 C8 . . 115.51(12) ?
C10 C9 H9A . . 108.4 ?
C8 C9 H9A . . 108.4 ?
C10 C9 H9B . . 108.4 ?
C8 C9 H9B . . 108.4 ?
H9A C9 H9B . . 107.5 ?
C11 C10 C9 . . 123.53(14) ?
C11 C10 H10A . . 118.2 ?
C9 C10 H10A . . 118.2 ?
C10 C11 C12 . . 123.11(13) ?
C10 C11 C2 . . 123.44(13) ?
C12 C11 C2 . . 113.31(12) ?
C17 C12 C13 . . 117.53(13) ?
C17 C12 C11 . . 119.23(12) ?
C13 C12 C11 . . 123.23(13) ?
C14 C13 C12 . . 121.44(14) ?
C14 C13 H13A . . 119.3 ?
C12 C13 H13A . . 119.3 ?
C13 C14 C15 . . 119.62(14) ?
C13 C14 H14A . . 120.2 ?
C15 C14 H14A . . 120.2 ?
C16 C15 C14 . . 120.41(14) ?
C16 C15 H15A . . 119.8 ?
C14 C15 H15A . . 119.8 ?
C15 C16 C17 . . 119.37(14) ?
C15 C16 H16A . . 120.3 ?
C17 C16 H16A . . 120.3 ?
O1 C17 C16 . . 115.93(13) ?
O1 C17 C12 . . 122.45(12) ?
C16 C17 C12 . . 121.62(13) ?
C4 C18 H18A . . 109.5 ?
C4 C18 H18B . . 109.5 ?
H18A C18 H18B . . 109.5 ?
C4 C18 H18C . . 109.5 ?
H18A C18 H18C . . 109.5 ?
H18B C18 H18C . . 109.5 ?
C7 C19 H19A . . 109.5 ?
C7 C19 H19B . . 109.5 ?
H19A C19 H19B . . 109.5 ?
C7 C19 H19C . . 109.5 ?
H19A C19 H19C . . 109.5 ?
H19B C19 H19C . . 109.5 ?

loop_
_geom_bond_atom_site_label_1
_geom_bond_atom_site_label_2
_geom_bond_site_symmetry_2
_geom_bond_distance
_geom_bond_publ_flag
O1 C17 . 1.3771(17) ?
O1 C1 . 1.4410(17) ?
O2 C2 . 1.4417(17) ?
O2 H2O . 0.86(2) ?
C1 C2 . 1.5343(18) ?
C1 H1A . 0.9900 ?
C1 H1B . 0.9900 ?
C2 C11 . 1.5184(19) ?
C2 C3 . 1.5322(19) ?
C3 C8 . 1.4071(19) ?
C3 C4 . 1.4162(19) ?
C4 C5 . 1.393(2) ?
C4 C18 . 1.514(2) ?
C5 C6 . 1.382(2) ?
C5 H5A . 0.9500 ?
C6 C7 . 1.381(2) ?
C6 H6A . 0.9500 ?
C7 C8 . 1.408(2) ?
C7 C19 . 1.506(2) ?
C8 C9 . 1.507(2) ?
C9 C10 . 1.487(2) ?
C9 H9A . 0.9900 ?
C9 H9B . 0.9900 ?
C10 C11 . 1.329(2) ?
C10 H10A . 0.9500 ?
C11 C12 . 1.4809(19) ?
C12 C17 . 1.397(2) ?
C12 C13 . 1.399(2) ?
C13 C14 . 1.384(2) ?
C13 H13A . 0.9500 ?
C14 C15 . 1.390(2) ?
C14 H14A . 0.9500 ?
C15 C16 . 1.381(2) ?
C15 H15A . 0.9500 ?
C16 C17 . 1.392(2) ?
C16 H16A . 0.9500 ?
C18 H18A . 0.9800 ?
C18 H18B . 0.9800 ?
C18 H18C . 0.9800 ?
C19 H19A . 0.9800 ?
C19 H19B . 0.9800 ?
C19 H19C . 0.9800 ?

loop_
_geom_hbond_atom_site_label_D
_geom_hbond_atom_site_label_H
_geom_hbond_atom_site_label_A
_geom_hbond_site_symmetry_A
_geom_hbond_distance_DH
_geom_hbond_distance_HA
_geom_hbond_distance_DA
_geom_hbond_angle_DHA
_geom_hbond_publ_flag
O2 H2O O1 4_575 0.86(2) 2.03(2) 2.8805(14) 171.0(19) yes

loop_
_geom_torsion_atom_site_label_1
_geom_torsion_atom_site_label_2
_geom_torsion_atom_site_label_3
_geom_torsion_atom_site_label_4
_geom_torsion_site_symmetry_1
_geom_torsion_site_symmetry_2
_geom_torsion_site_symmetry_3
_geom_torsion_site_symmetry_4
_geom_torsion
_geom_torsion_publ_flag
C17 O1 C1 C2 . . . . -41.25(17) ?
O1 C1 C2 O2 . . . . -54.75(14) ?
O1 C1 C2 C11 . . . . 60.43(14) ?
O1 C1 C2 C3 . . . . -175.37(11) ?
O2 C2 C3 C8 . . . . 123.95(13) ?
C11 C2 C3 C8 . . . . 0.19(18) ?
C1 C2 C3 C8 . . . . -118.58(14) ?
O2 C2 C3 C4 . . . . -55.88(16) ?
C11 C2 C3 C4 . . . . -179.64(11) ?
C1 C2 C3 C4 . . . . 61.59(16) ?
C8 C3 C4 C5 . . . . 5.28(19) ?
C2 C3 C4 C5 . . . . -174.89(12) ?
C8 C3 C4 C18 . . . . -172.91(13) ?
C2 C3 C4 C18 . . . . 6.9(2) ?
C3 C4 C5 C6 . . . . -2.2(2) ?
C18 C4 C5 C6 . . . . 176.20(13) ?
C4 C5 C6 C7 . . . . -2.3(2) ?
C5 C6 C7 C8 . . . . 3.6(2) ?
C5 C6 C7 C19 . . . . -176.41(13) ?
C4 C3 C8 C7 . . . . -4.1(2) ?
C2 C3 C8 C7 . . . . 176.07(12) ?
C4 C3 C8 C9 . . . . 174.87(13) ?
C2 C3 C8 C9 . . . . -5.0(2) ?
C6 C7 C8 C3 . . . . -0.3(2) ?
C19 C7 C8 C3 . . . . 179.64(13) ?
C6 C7 C8 C9 . . . . -179.36(13) ?
C19 C7 C8 C9 . . . . 0.6(2) ?
C3 C8 C9 C10 . . . . 6.6(2) ?
C7 C8 C9 C10 . . . . -174.41(13) ?
C8 C9 C10 C11 . . . . -3.5(2) ?
C9 C10 C11 C12 . . . . 174.19(14) ?
C9 C10 C11 C2 . . . . -1.2(2) ?
O2 C2 C11 C10 . . . . -122.26(14) ?
C3 C2 C11 C10 . . . . 2.93(19) ?
C1 C2 C11 C10 . . . . 124.26(15) ?
O2 C2 C11 C12 . . . . 61.99(14) ?
C3 C2 C11 C12 . . . . -172.82(11) ?
C1 C2 C11 C12 . . . . -51.50(14) ?
C10 C11 C12 C17 . . . . -150.86(15) ?
C2 C11 C12 C17 . . . . 24.91(18) ?
C10 C11 C12 C13 . . . . 28.1(2) ?
C2 C11 C12 C13 . . . . -156.10(13) ?
C17 C12 C13 C14 . . . . 0.8(2) ?
C11 C12 C13 C14 . . . . -178.20(14) ?
C12 C13 C14 C15 . . . . -0.1(2) ?
C13 C14 C15 C16 . . . . -0.7(2) ?
C14 C15 C16 C17 . . . . 0.8(2) ?
C1 O1 C17 C16 . . . . -169.75(12) ?
C1 O1 C17 C12 . . . . 10.5(2) ?
C15 C16 C17 O1 . . . . -179.75(13) ?
C15 C16 C17 C12 . . . . 0.0(2) ?
C13 C12 C17 O1 . . . . 178.97(13) ?
C11 C12 C17 O1 . . . . -2.0(2) ?
C13 C12 C17 C16 . . . . -0.8(2) ?
C11 C12 C17 C16 . . . . 178.27(13) ?

_cod_database_fobs_code 1557573
